data_4021163
loop_
_publ_author_name
'Murray V. Baker'
'Mark J. Bosnich'
'David H. Brown'
'Lindsay T. Byrne'
'Valerie J. Hesler'
'Brian W. Skelton'
'Allan H. White'
'Charlotte C. Williams'

_publ_section_title
;
 Azolium-Linked Cyclophanes: A Comprehensive Examination
 of Conformations by ^1^H-NMR Spectroscopy and Structural Studies
;
_journal_name_full 'Journal of Organic Chemistry'
_journal_page_first 7640
_journal_page_last 7652
_journal_paper_doi 10.1021/jo049097o
_journal_volume 69
_journal_year 2004
_chemical_formula_moiety 'C26 H22 N8, 2Br, 3.75(H2 O)'
_chemical_formula_sum 'C26 H29.5 Br2 N8 O3.75'
_chemical_formula_weight 673.88
_space_group_IT_number 11
_symmetry_cell_setting monoclinic
_symmetry_space_group_name_Hall '-P 2yb'
_symmetry_space_group_name_H-M 'P 1 21/m 1'
_cell_angle_alpha 90.00000
_cell_angle_beta 91.464(4)
_cell_angle_gamma 90.00000
_cell_formula_units_Z 4
_cell_length_a 10.575(2)
_cell_length_b 15.203(3)
_cell_length_c 18.436(4)
_cell_measurement_temperature 150(2)
_cell_volume 2963.0(10)
_exptl_crystal_density_diffrn 1.511
_cod_original_sg_symbol_Hall -p_2yb
_cod_original_sg_symbol_H-M 'P 21/m'
_cod_database_code 4021163

loop_
_symmetry_equiv_pos_as_xyz
+x,+y,+z
-x,1/2+y,-z
-x,-y,-z
+x,1/2-y,+z

loop_
_atom_site_label
_atom_site_fract_x
_atom_site_fract_y
_atom_site_fract_z
_atom_site_U_iso_or_equiv
_atom_site_adp_type
_atom_site_calc_flag
_atom_site_calc_attached_atom
_atom_site_occupancy
_atom_site_disorder_assembly
_atom_site_disorder_group
Br1 .32374(11) -.00490(9) .68572(6) .0403(7) Uani ? ? .743(3) ? ?
Br1' .5739(3) -.0695(3) .6529(3) .055(3) Uani ? ? .257(3) ? ?
Br2 .88004(7) .47228(6) .85776(5) .0409(5) Uani ? ? 1.00000 ? ?
N111 .6414(8) .24999 .5077(5) .026(5) Uani ? ? 1.00000 ? ?
C112 .5861(7) .3242(5) .5245(4) .029(4) Uani ? ? 1.00000 ? ?
C113 .4726(7) .3287(6) .5638(5) .034(5) Uani ? ? 1.00000 ? ?
C114 .4165(10) .24999 .5803(7) .040(7) Uani ? ? 1.00000 ? ?
C11 .6563(7) .4070(6) .5047(4) .033(4) Uani ? ? 1.00000 ? ?
N121 .7872(5) .4025(4) .5294(3) .027(3) Uani ? ? 1.00000 ? ?
N122 .8126(5) .4126(4) .6004(3) .025(3) Uani ? ? 1.00000 ? ?
N123 .9362(5) .4044(4) .6090(3) .023(3) Uani ? ? 1.00000 ? ?
C123a .9932(6) .3904(5) .5432(4) .024(4) Uani ? ? 1.00000 ? ?
C124 1.1212(7) .3825(5) .5272(5) .035(5) Uani ? ? 1.00000 ? ?
C125 1.1432(8) .3701(6) .4541(6) .045(5) Uani ? ? 1.00000 ? ?
C126 1.0450(9) .3646(6) .4016(5) .042(5) Uani ? ? 1.00000 ? ?
C127 .9174(8) .3745(5) .4187(4) .035(5) Uani ? ? 1.00000 ? ?
C127a .8963(7) .3879(5) .4911(4) .026(4) Uani ? ? 1.00000 ? ?
C12 .9940(8) .4114(5) .6805(4) .032(4) Uani ? ? 1.00000 ? ?
N131 1.0043(8) .25000 .6787(5) .027(5) Uani ? ? 1.00000 ? ?
C132 1.0505(7) .3251(5) .7072(4) .025(4) Uani ? ? 1.00000 ? ?
C133 1.1429(7) .3278(5) .7613(4) .028(4) Uani ? ? 1.00000 ? ?
C134 1.1913(11) .25000 .7868(6) .033(6) Uani ? ? 1.00000 ? ?
N211 .5362(7) .25000 .8285(4) .020(4) Uani ? ? 1.00000 ? ?
C212 .5744(6) .3241(4) .7988(4) .018(3) Uani ? ? 1.00000 ? ?
C213 .6490(7) .3282(5) .7363(4) .026(4) Uani ? ? 1.00000 ? ?
C214 .6839(11) .25000 .7060(7) .037(7) Uani ? ? 1.00000 ? ?
C21 .5356(7) .4123(5) .8310(4) .031(4) Uani ? ? 1.00000 ? ?
N221 .4615(5) .4022(4) .8957(3) .020(3) Uani ? ? 1.00000 ? ?
N222 .3371(5) .4094(4) .8899(3) .024(3) Uani ? ? 1.00000 ? ?
N223 .2956(5) .4015(4) .9561(3) .020(3) Uani ? ? 1.00000 ? ?
C223a .3941(6) .3875(4) 1.0062(4) .021(4) Uani ? ? 1.00000 ? ?
C224 .3969(7) .3763(5) 1.0811(4) .027(4) Uani ? ? 1.00000 ? ?
C225 .5152(7) .3694(5) 1.1128(4) .028(4) Uani ? ? 1.00000 ? ?
C226 .6242(7) .3708(5) 1.0720(5) .033(4) Uani ? ? 1.00000 ? ?
C227 .6226(7) .3802(5) .9984(4) .027(4) Uani ? ? 1.00000 ? ?
C227a .5015(6) .3883(4) .9662(4) .022(4) Uani ? ? 1.00000 ? ?
C22 .1604(6) .4097(5) .9697(4) .026(4) Uani ? ? 1.00000 ? ?
N231 .1571(7) .25000 .9751(5) .021(4) Uani ? ? 1.00000 ? ?
C232 .1020(6) .3242(5) .9966(4) .025(4) Uani ? ? 1.00000 ? ?
C233 -.0018(7) .3275(5) 1.0397(5) .031(4) Uani ? ? 1.00000 ? ?
C234 -.0535(10) .25000 1.0634(7) .036(6) Uani ? ? 1.00000 ? ?
O01 .728(2) -.0859(15) .7446(10) .17(2) Uani ? ? .743(3) ? ?
O02 .5769(17) -.0720(12) .6126(12) .014(4) Uiso ? ? .257(3) ? ?
O03 .1331(7) -.0873(5) .8053(5) .069(5) Uani ? ? 1.00000 ? ?
O04 .596(4) -.25000 .6352(16) .14(3) Uani ? ? .50000 ? ?
O05 .421(2) -.25000 .6898(12) .074(15) Uani ? ? .50000 ? ?
O06 .188(2) -.25000 .7515(16) .093(19) Uani ? ? .50000 ? ?
O07 .033(2) -.25000 .7527(12) .076(16) Uani ? ? .50000 ? ?
O08 .7805(16) -.1602(13) .7569(10) .073(12) Uani ? ? .50000 ? ?
O09 .772(3) -.25000 .765(2) .12(3) Uani ? ? .50000 ? ?
H113 .43640 .38432 .57837 .04800 Uiso ? ? 1.00000 ? ?
H114 .33563 .24999 .60417 .04900 Uiso ? ? 1.00000 ? ?
H11a .65095 .41606 .45371 .04300 Uiso ? ? 1.00000 ? ?
H11b .61591 .45751 .52793 .04300 Uiso ? ? 1.00000 ? ?
H124 1.18935 .38530 .56346 .05000 Uiso ? ? 1.00000 ? ?
H125 1.23030 .36579 .43888 .05800 Uiso ? ? 1.00000 ? ?
H126 1.06506 .35333 .35233 .05600 Uiso ? ? 1.00000 ? ?
H127 .85039 .37238 .38310 .05100 Uiso ? ? 1.00000 ? ?
H12a 1.05861 .45577 .67951 .04500 Uiso ? ? 1.00000 ? ?
H12b .92972 .43002 .71309 .04500 Uiso ? ? 1.00000 ? ?
H133 1.17479 .38339 .78102 .04100 Uiso ? ? 1.00000 ? ?
H134 1.25935 .24999 .82209 .04400 Uiso ? ? 1.00000 ? ?
H213 .67138 .38614 .71705 .03700 Uiso ? ? 1.00000 ? ?
H214 .73869 .25000 .66296 .05000 Uiso ? ? 1.00000 ? ?
H21a .48784 .44514 .79585 .04500 Uiso ? ? 1.00000 ? ?
H21b .61126 .44548 .84394 .04500 Uiso ? ? 1.00000 ? ?
H224 .32133 .37374 1.10902 .03400 Uiso ? ? 1.00000 ? ?
H225 .52153 .36344 1.16479 .04000 Uiso ? ? 1.00000 ? ?
H226 .70657 .36523 1.09610 .04600 Uiso ? ? 1.00000 ? ?
H227 .69870 .38129 .96987 .03400 Uiso ? ? 1.00000 ? ?
H22a .11671 .42684 .92480 .03600 Uiso ? ? 1.00000 ? ?
H22b .14776 .45535 1.00448 .03600 Uiso ? ? 1.00000 ? ?
H233 -.03944 .38409 1.05252 .04100 Uiso ? ? 1.00000 ? ?
H234 -.12363 .25000 1.09698 .04800 Uiso ? ? 1.00000 ? ?

loop_
_atom_site_aniso_label
_atom_site_aniso_U_11
_atom_site_aniso_U_22
_atom_site_aniso_U_33
_atom_site_aniso_U_12
_atom_site_aniso_U_13
_atom_site_aniso_U_23
Br1 .0401(7) .0542(9) .0264(6) -.0062(5) -.0000(5) -.0150(5)
Br1' .034(2) .073(3) .059(3) -.0036(18) .0067(19) -.001(2)
Br2 .0273(4) .0526(6) .0430(5) -.0038(4) .0049(3) -.0192(4)
N111 .024(4) .031(5) .024(5) .00000 .002(4) .00000
C112 .029(4) .033(5) .024(4) -.001(3) -.008(3) .004(3)
C113 .018(4) .043(5) .040(5) .010(3) .006(3) -.000(4)
C114 .020(5) .038(7) .062(9) .00000 .002(5) .00000
C11 .033(4) .038(5) .026(4) .004(4) -.002(3) .006(4)
N121 .022(3) .026(4) .033(4) -.002(3) .004(3) .006(3)
N122 .022(3) .033(4) .020(3) .001(3) .002(2) .007(3)
N123 .029(3) .016(3) .025(3) .001(2) -.001(3) .002(2)
C123a .024(4) .016(4) .033(4) -.006(3) .002(3) -.004(3)
C124 .022(4) .019(4) .065(6) .005(3) .015(4) -.001(4)
C125 .037(5) .031(5) .067(7) .002(4) .025(5) .004(4)
C126 .065(6) .030(5) .033(5) .004(4) .025(5) .000(4)
C127 .052(5) .025(4) .030(5) -.001(4) -.000(4) .003(3)
C127a .028(4) .019(4) .032(4) -.001(3) .004(3) .007(3)
C12 .043(5) .029(5) .022(4) .003(4) -.010(3) .003(3)
N131 .028(5) .027(5) .025(5) .00000 -.008(4) .00000
C132 .025(4) .024(4) .027(4) -.002(3) -.002(3) .000(3)
C133 .033(4) .029(4) .022(4) -.006(3) -.004(3) -.003(3)
C134 .039(6) .032(7) .026(6) .00000 -.016(5) .00000
N211 .021(4) .027(5) .013(4) .00000 .002(3) .00000
C212 .017(3) .019(4) .018(4) -.002(3) -.002(3) -.003(3)
C213 .029(4) .030(4) .018(4) -.009(3) .005(3) .000(3)
C214 .037(6) .032(7) .043(7) .00000 .015(5) .00000
C21 .031(4) .037(5) .027(4) .002(3) .016(3) .003(3)
N221 .023(3) .019(3) .020(3) -.000(2) .002(2) -.001(2)
N222 .021(3) .021(3) .030(3) -.002(2) -.000(3) -.003(3)
N223 .019(3) .020(3) .022(3) .002(2) .007(2) -.001(2)
C223a .024(3) .014(4) .026(4) .001(3) .003(3) -.002(3)
C224 .037(4) .025(4) .018(4) .006(3) .007(3) -.001(3)
C225 .038(4) .024(4) .021(4) .003(3) .002(3) .003(3)
C226 .028(4) .033(5) .037(5) .002(3) -.011(3) -.004(4)
C227 .021(3) .028(4) .033(5) .000(3) .000(3) -.000(3)
C227a .023(3) .015(4) .026(4) -.003(3) -.002(3) -.005(3)
C22 .017(3) .031(4) .031(4) .005(3) .006(3) .001(3)
N231 .017(4) .020(5) .025(5) .00000 .004(3) .00000
C232 .022(3) .021(4) .033(4) .003(3) .001(3) -.002(3)
C233 .025(4) .020(4) .050(5) .000(3) .007(4) -.006(4)
C234 .021(5) .038(7) .049(8) .00000 .017(5) .00000
O01 .26(3) .15(2) .106(14) .012(18) -.024(15) -.009(13)
O03 .057(4) .063(5) .087(6) .016(4) -.020(4) -.012(4)
O04 .27(5) .08(2) .08(2) .00000 -.03(3) .00000
O05 .105(18) .059(14) .058(14) .00000 .015(13) .00000
O06 .099(19) .063(16) .12(2) .00000 .069(17) .00000
O07 .093(17) .079(17) .056(14) .00000 .011(13) .00000
O08 .077(11) .063(11) .081(12) -.027(9) .027(9) -.017(9)
O09 .10(2) .12(3) .16(3) .00000 -.05(2) .00000

loop_
_geom_bond_atom_site_label_1
_geom_bond_atom_site_label_2
_geom_bond_site_symmetry_1
_geom_bond_site_symmetry_2
_geom_bond_distance
_geom_bond_publ_flag
N111 C112 . . 1.311(9) ?
N111 C112 . 4 1.310(9) ?
C112 C113 . . 1.419(11) ?
C112 C11 . . 1.511(11) ?
C113 C114 . . 1.373(10) ?
C113 H113 . . .969 ?
C114 H114 . . .972 ?
C11 N121 . . 1.448(9) ?
C11 H11a . . .950 ?
C11 H11b . . .983 ?
N121 N122 . . 1.340(9) ?
N121 C127a . . 1.386(9) ?
N122 N123 . . 1.318(8) ?
N123 C123a . . 1.384(10) ?
N123 C12 . . 1.444(10) ?
C123a C124 . . 1.398(10) ?
C123a C127a . . 1.387(10) ?
C124 C125 . . 1.386(14) ?
C124 H124 . . .972 ?
C125 C126 . . 1.404(13) ?
C125 H125 . . .972 ?
C126 C127 . . 1.402(13) ?
C126 H126 . . .954 ?
C127 C127a . . 1.374(11) ?
C127 H127 . . .954 ?
C12 C132 . . 1.517(11) ?
C12 H12a . . .961 ?
C12 H12b . . .961 ?
N131 C132 . . 1.343(9) ?
N131 C132 . 4 1.343(9) ?
C132 C133 . . 1.379(10) ?
C133 C134 . . 1.367(10) ?
C133 H133 . . .977 ?
C134 H134 . . .958 ?
N211 C212 . . 1.320(8) ?
N211 C212 . 4 1.320(8) ?
C212 C213 . . 1.414(10) ?
C212 C21 . . 1.527(10) ?
C213 C214 . . 1.369(10) ?
C213 H213 . . .981 ?
C214 H214 . . .995 ?
C21 N221 . . 1.451(10) ?
C21 H21a . . .954 ?
C21 H21b . . .970 ?
N221 N222 . . 1.322(8) ?
N221 C227a . . 1.373(9) ?
N222 N223 . . 1.313(8) ?
N223 C223a . . 1.391(9) ?
N223 C22 . . 1.464(9) ?
C223a C224 . . 1.392(10) ?
C223a C227a . . 1.370(10) ?
C224 C225 . . 1.371(10) ?
C224 H224 . . .962 ?
C225 C226 . . 1.393(11) ?
C225 H225 . . .963 ?
C226 C227 . . 1.365(12) ?
C226 H226 . . .971 ?
C227 C227a . . 1.403(10) ?
C227 H227 . . .972 ?
C22 C232 . . 1.526(10) ?
C22 H22a . . .974 ?
C22 H22b . . .957 ?
N231 C232 . . 1.334(8) ?
N231 C232 . 4 1.334(8) ?
C232 C233 . . 1.372(11) ?
C233 C234 . . 1.376(10) ?
C233 H233 . . .979 ?
C234 H234 . . .978 ?
